data_2005748
_publ_section_title
;
An 18-Chloro-4\a-hydroxy Derivative of 19-Acetylteupolin IV:
a Neo-clerodane Diterpenoid of Biological Interest
;
_journal_name_full 'Acta Crystallographica C'
_journal_page_first 3157
_journal_page_last 3159
_journal_paper_doi 10.1107/S0108270196009110
_journal_volume 52
_journal_year 1996
_chemical_formula_sum 'C24 H29 Cl O9'
_chemical_formula_weight 496.92
_chemical_name_common 'C24 H29 O9 Cl'
_chemical_name_systematic
;
 18-chloro,4\a-hydroxy derivative of
19-acetylteupolin IV
;
_space_group_IT_number 5
_symmetry_cell_setting monoclinic
_symmetry_space_group_name_Hall 'C 2y'
_symmetry_space_group_name_H-M 'C 1 2 1'
_audit_creation_method SHELXL
_cell_angle_alpha 90.00
_cell_angle_beta 96.80(2)
_cell_angle_gamma 90.00
_cell_formula_units_Z 4
_cell_length_a 25.348(3)
_cell_length_b 7.8824(7)
_cell_length_c 11.9280(10)
_cell_measurement_reflns_used 40
_cell_measurement_temperature 293(2)
_cell_measurement_theta_max 20
_cell_measurement_theta_min 6
_cell_volume 2366.5(4)
_computing_cell_refinement 'LSUCRE (Appleman, 1995)'
_computing_data_collection 'Seifert XRD3000-S diffractometer software'
_computing_data_reduction 'XRAY80 (Stewart, 1976)'
_computing_molecular_graphics 'ORTEP (Johnson, 1965)'
_computing_publication_material SHELXL93
_computing_structure_refinement 'SHELXL93 (Sheldrick, 1993)'
_computing_structure_solution 'SIR92  (Altomare et al., 1992)'
_diffrn_ambient_temperature 293(2)
_diffrn_measurement_device 'Seifert XRD3000-S four-circle diffractometer'
_diffrn_measurement_method '\w/2\q scans'
_diffrn_radiation_monochromator graphite
_diffrn_radiation_source 'fine-focus sealed tube'
_diffrn_radiation_type CuK\a
_diffrn_radiation_wavelength 1.5418
_diffrn_reflns_av_R_equivalents 0.0000
_diffrn_reflns_av_sigmaI/netI 0.0168
_diffrn_reflns_limit_h_max 29
_diffrn_reflns_limit_h_min -29
_diffrn_reflns_limit_k_max 8
_diffrn_reflns_limit_k_min 0
_diffrn_reflns_limit_l_max 13
_diffrn_reflns_limit_l_min -14
_diffrn_reflns_number 2102
_diffrn_reflns_theta_max 65.04
_diffrn_reflns_theta_min 3.51
_diffrn_standards_decay_% 1
_diffrn_standards_interval_count 100
_diffrn_standards_number 2
_exptl_absorpt_coefficient_mu 1.885
_exptl_absorpt_correction_T_max 0.69
_exptl_absorpt_correction_T_min 0.46
_exptl_absorpt_correction_type
;
\y scan (North, Phillips & Mathews, 1968)
;
_exptl_crystal_colour colourless
_exptl_crystal_density_diffrn 1.395
_exptl_crystal_density_meas 1.389
_exptl_crystal_density_method
;
flotation in benzene/bromoform
;
_exptl_crystal_description prism
_exptl_crystal_F_000 1048
_exptl_crystal_size_max 0.3
_exptl_crystal_size_mid 0.2
_exptl_crystal_size_min 0.2
_refine_diff_density_max 0.308
_refine_diff_density_min -0.422
_refine_ls_abs_structure_details 'Flack (1983) parameter = 0.02(3)'
_refine_ls_extinction_coef 0.0041(4)
_refine_ls_extinction_method 'SHELXL93 (sheldrick, 1993)'
_refine_ls_goodness_of_fit_all 1.016
_refine_ls_goodness_of_fit_obs 1.050
_refine_ls_hydrogen_treatment 'H atoms riding'
_refine_ls_matrix_type full
_refine_ls_number_parameters 308
_refine_ls_number_reflns 2102
_refine_ls_number_restraints 1
_refine_ls_restrained_S_all 1.016
_refine_ls_restrained_S_obs 1.050
_refine_ls_R_factor_all 0.0554
_refine_ls_R_factor_obs 0.0522
_refine_ls_shift/esd_max 0.000
_refine_ls_shift/esd_mean 0.000
_refine_ls_structure_factor_coef Fsqd
_refine_ls_weighting_details 'w=1/[\s^2^(Fo^2^)+(0.1114P)^2^+0.0012P] where P=(Fo^2^+2Fc^2^)/3'
_refine_ls_weighting_scheme calc
_refine_ls_wR_factor_all 0.1322
_refine_ls_wR_factor_obs 0.1288
_reflns_number_observed 1896
_reflns_number_total 2102
_reflns_observed_criterion >2sigma(I)
_cod_data_source_file cf1084.cif
_cod_data_source_block ekke1
_cod_depositor_comments
;
The following automatic conversions were performed:

'_refine_ls_weighting_scheme' value 'calc
w=1/[\s^2^(Fo^2^)+(0.1114P)^2^+0.0012P] where P=(Fo^2^+2Fc^2^)/3' was
changed to 'calc'. New tag '_refine_ls_weighting_details' was
created. The value of the new tag was set to
'w=1/[\s^2^(Fo^2^)+(0.1114P)^2^+0.0012P] where P=(Fo^2^+2Fc^2^)/3'.

Automatic conversion script
Id: cif_fix_values 3143 2015-03-26 13:38:13Z robertas 
;
_cod_original_sg_symbol_H-M C2
_cod_database_code 2005748

loop_
_symmetry_equiv_pos_as_xyz
'x, y, z'
'-x, y, -z'
'x+1/2, y+1/2, z'
'-x+1/2, y+1/2, -z'

loop_
_atom_site_aniso_label
_atom_site_aniso_U_11
_atom_site_aniso_U_22
_atom_site_aniso_U_33
_atom_site_aniso_U_12
_atom_site_aniso_U_13
_atom_site_aniso_U_23
Cl 0.0619(7) 0.1101(12) 0.0781(8) 0.0367(8) 0.0260(6) 0.0025(8)
O1 0.047(2) 0.081(3) 0.079(2) 0.008(2) -0.020(2) -0.019(2)
O2 0.0437(14) 0.049(2) 0.057(2) 0.0034(13) -0.0052(12) 0.0016(14)
O3 0.047(2) 0.054(2) 0.073(2) -0.0014(14) 0.0055(14) -0.021(2)
O4 0.060(2) 0.072(2) 0.0252(12) -0.010(2) 0.0118(11) 0.0019(14)
O5 0.0414(14) 0.071(2) 0.0338(13) 0.0054(14) -0.0009(10) 0.0070(14)
O6 0.090(2) 0.056(2) 0.0332(14) -0.015(2) -0.0027(14) -0.0039(14)
O7 0.0310(13) 0.098(2) 0.0406(13) -0.012(2) -0.0006(10) 0.009(2)
O8 0.085(2) 0.052(2) 0.088(3) -0.005(2) 0.009(2) -0.008(2)
O9 0.155(5) 0.099(4) 0.042(2) 0.020(3) 0.006(2) -0.020(2)
C1 0.036(2) 0.065(3) 0.027(2) 0.004(2) 0.0029(13) -0.001(2)
C2 0.043(2) 0.080(3) 0.030(2) 0.007(2) 0.0088(15) -0.001(2)
C3 0.032(2) 0.086(4) 0.031(2) 0.003(2) 0.0095(13) 0.008(2)
C4 0.029(2) 0.068(3) 0.031(2) 0.000(2) 0.0047(13) 0.003(2)
C5 0.029(2) 0.051(2) 0.027(2) -0.003(2) 0.0023(12) 0.002(2)
C6 0.036(2) 0.044(2) 0.029(2) -0.002(2) 0.0019(13) -0.001(2)
C7 0.039(2) 0.055(2) 0.026(2) -0.007(2) 0.0074(13) 0.004(2)
C8 0.037(2) 0.057(3) 0.030(2) -0.008(2) 0.0044(13) 0.004(2)
C9 0.029(2) 0.042(2) 0.032(2) -0.003(2) 0.0036(12) -0.003(2)
C10 0.029(2) 0.047(2) 0.028(2) 0.001(2) 0.0016(12) -0.002(2)
C11 0.037(2) 0.046(2) 0.040(2) 0.001(2) -0.0037(15) -0.004(2)
C12 0.036(2) 0.054(2) 0.039(2) 0.004(2) 0.0015(14) -0.002(2)
C13 0.037(2) 0.058(3) 0.044(2) 0.007(2) -0.0011(15) -0.007(2)
C14 0.039(2) 0.113(5) 0.053(2) -0.005(3) 0.007(2) -0.017(3)
C15 0.035(2) 0.103(5) 0.091(4) 0.006(3) 0.009(2) -0.037(4)
C16 0.053(2) 0.058(3) 0.051(2) 0.002(2) -0.013(2) -0.003(2)
C17 0.040(2) 0.104(4) 0.050(2) -0.015(3) 0.016(2) -0.006(3)
C18 0.043(2) 0.083(3) 0.048(2) 0.018(2) 0.013(2) 0.010(2)
C19 0.044(2) 0.048(2) 0.032(2) -0.008(2) 0.0016(14) -0.003(2)
C20 0.028(2) 0.054(2) 0.046(2) -0.002(2) 0.0049(14) -0.004(2)
C21 0.103(4) 0.043(3) 0.055(3) -0.023(3) 0.023(3) -0.009(2)
C22 0.292(13) 0.070(4) 0.054(3) -0.040(6) 0.037(5) -0.021(3)
C23 0.045(2) 0.093(4) 0.028(2) 0.004(2) 0.004(2) -0.008(2)
C24 0.083(3) 0.147(7) 0.035(2) -0.009(4) 0.014(2) 0.010(3)

loop_
_atom_site_label
_atom_site_occupancy
_atom_site_fract_x
_atom_site_fract_y
_atom_site_fract_z
_atom_site_U_iso_or_equiv
_atom_site_thermal_displace_type
_atom_site_calc_flag
_atom_site_refinement_flags
_atom_site_type_symbol
Cl 1 0.52274(5) -0.2529(2) 0.19976(11) 0.0820(5) Uani d . Cl
O1 1 0.09647(13) 0.0067(5) -0.0526(3) 0.0716(11) Uani d . O
O2 1 0.24311(11) 0.2061(4) 0.1277(2) 0.0508(7) Uani d . O
O3 1 0.28680(12) 0.3253(4) 0.2796(3) 0.0578(8) Uani d . O
O4 1 0.34617(12) -0.0305(4) 0.5534(2) 0.0518(8) Uani d . O
O5 1 0.43800(10) -0.0232(4) 0.4732(2) 0.0490(8) Uani d . O
O6 1 0.4175(2) 0.3429(5) 0.4015(2) 0.0604(9) Uani d . O
O7 1 0.50459(10) 0.1156(5) 0.3088(2) 0.0571(9) Uani d . O
H70 1 0.50609(10) 0.0941(5) 0.3764(2) 0.086 Uiso calc R H
O8 1 0.3817(2) 0.5930(5) 0.3479(3) 0.0755(10) Uani d . O
O9 1 0.3500(2) 0.2212(7) 0.6373(3) 0.099(2) Uani d . O
C1 1 0.36395(14) 0.0588(6) 0.0837(3) 0.0428(9) Uani d . C
H1A 1 0.33525(14) 0.0061(6) 0.0348(3) 0.051 Uiso calc R H
H1B 1 0.35995(14) 0.1809(6) 0.0765(3) 0.051 Uiso calc R H
C2 1 0.4171(2) 0.0060(7) 0.0459(3) 0.0510(11) Uani d . C
H2A 1 0.4193(2) -0.1168(7) 0.0443(3) 0.061 Uiso calc R H
H2B 1 0.4192(2) 0.0477(7) -0.0299(3) 0.061 Uiso calc R H
C3 1 0.46332(13) 0.0759(7) 0.1251(3) 0.0493(12) Uani d . C
H3A 1 0.46318(13) 0.1987(7) 0.1196(3) 0.059 Uiso calc R H
H3B 1 0.49627(13) 0.0354(7) 0.1008(3) 0.059 Uiso calc R H
C4 1 0.46178(13) 0.0253(6) 0.2492(3) 0.0427(9) Uani d . C
C5 1 0.40683(13) 0.0853(5) 0.2880(3) 0.0354(9) Uani d . C
C6 1 0.40111(14) 0.0297(5) 0.4081(3) 0.0364(8) Uani d . C
C7 1 0.34611(14) 0.0484(6) 0.4441(3) 0.0399(9) Uani d . C
H7A 1 0.33832(14) 0.1695(6) 0.4511(3) 0.048 Uiso calc R H
C8 1 0.30141(14) -0.0332(6) 0.3652(3) 0.0411(9) Uani d . C
H8 1 0.30718(14) -0.1562(6) 0.3679(3) 0.049 Uiso calc R H
C9 1 0.30233(13) 0.0239(5) 0.2413(3) 0.0345(8) Uani d . C
C10 1 0.36004(12) 0.0071(5) 0.2062(3) 0.0345(8) Uani d . C
H10 1 0.36709(12) -0.1152(5) 0.2080(3) 0.041 Uiso calc R H
C11 1 0.26314(15) -0.0842(6) 0.1612(3) 0.0415(9) Uani d . C
H11A 1 0.28221(15) -0.1681(6) 0.1222(3) 0.050 Uiso calc R H
H11B 1 0.23809(15) -0.1422(6) 0.2033(3) 0.050 Uiso calc R H
C12 1 0.23411(14) 0.0410(6) 0.0768(3) 0.0432(9) Uani d . C
H12 1 0.25079(14) 0.0376(6) 0.0068(3) 0.052 Uiso calc R H
C13 1 0.17606(15) 0.0149(6) 0.0487(3) 0.0470(10) Uani d . C
C14 1 0.1376(2) -0.0299(9) 0.1218(4) 0.068(2) Uani d . C
H14 1 0.1441(2) -0.0525(9) 0.1988(4) 0.082 Uiso calc R H
C15 1 0.0902(2) -0.0330(9) 0.0581(5) 0.076(2) Uani d . C
H15 1 0.0580(2) -0.0582(9) 0.0844(5) 0.091 Uiso calc R H
C16 1 0.1486(2) 0.0341(7) -0.0554(4) 0.0557(11) Uani d . C
H16 1 0.1639(2) 0.0625(7) -0.1200(4) 0.067 Uiso calc R H
C17 1 0.2481(2) 0.0017(8) 0.4103(4) 0.0638(14) Uani d . C
H17A 1 0.2199(2) -0.0494(8) 0.3610(4) 0.096 Uiso calc R H
H17B 1 0.2424(2) 0.1219(8) 0.4135(4) 0.096 Uiso calc R H
H17C 1 0.2488(2) -0.0456(8) 0.4846(4) 0.096 Uiso calc R H
C18 1 0.4696(2) -0.1663(8) 0.2665(4) 0.0573(12) Uani d . C
H18A 1 0.4369(2) -0.2237(8) 0.2375(4) 0.069 Uiso calc R H
H18B 1 0.4761(2) -0.1893(8) 0.3468(4) 0.069 Uiso calc R H
C19 1 0.4061(2) 0.2820(6) 0.2875(3) 0.0414(9) Uani d . C
H19A 1 0.4325(2) 0.3246(6) 0.2419(3) 0.050 Uiso calc R H
H19B 1 0.3715(2) 0.3224(6) 0.2551(3) 0.050 Uiso calc R H
C20 1 0.27874(14) 0.2014(6) 0.2222(3) 0.0426(9) Uani d . C
C21 1 0.4023(3) 0.5013(7) 0.4210(5) 0.0658(14) Uani d . C
C22 1 0.4157(5) 0.5506(10) 0.5418(5) 0.137(4) Uani d . C
H22A 1 0.4318(5) 0.4561(10) 0.5836(5) 0.206 Uiso calc R H
H22B 1 0.3838(5) 0.5831(10) 0.5726(5) 0.206 Uiso calc R H
H22C 1 0.4400(5) 0.6444(10) 0.5470(5) 0.206 Uiso calc R H
C23 1 0.3478(2) 0.0702(9) 0.6434(3) 0.0556(13) Uani d . C
C24 1 0.3464(2) -0.0277(12) 0.7491(4) 0.088(2) Uani d . C
H24A 1 0.3447(2) -0.1467(12) 0.7321(4) 0.131 Uiso calc R H
H24B 1 0.3157(2) 0.0047(12) 0.7841(4) 0.131 Uiso calc R H
H24C 1 0.3780(2) -0.0044(12) 0.7997(4) 0.131 Uiso calc R H

loop_
_atom_type_symbol
_atom_type_description
_atom_type_scat_dispersion_real
_atom_type_scat_dispersion_imag
_atom_type_scat_source
C C 0.0181 0.0091 'International Tables Vol C Tables 4.2.6.8 and 6.1.1.4'
O O 0.0492 0.0322 'International Tables Vol C Tables 4.2.6.8 and 6.1.1.4'
H H 0.0000 0.0000 'International Tables Vol C Tables 4.2.6.8 and 6.1.1.4'
Cl Cl 0.3639 0.7018 'International Tables Vol C Tables 4.2.6.8 and 6.1.1.4'

loop_
_geom_angle_atom_site_label_1
_geom_angle_atom_site_label_2
_geom_angle_atom_site_label_3
_geom_angle
C16 O1 C15 106.5(3)
C20 O2 C12 112.4(3)
C23 O4 C7 117.9(4)
C21 O6 C19 116.5(4)
C2 C1 C10 111.6(3)
C3 C2 C1 111.1(3)
C2 C3 C4 113.5(3)
O7 C4 C18 110.4(4)
O7 C4 C3 104.3(3)
C18 C4 C3 111.6(4)
O7 C4 C5 110.4(3)
C18 C4 C5 110.9(3)
C3 C4 C5 109.0(3)
C6 C5 C19 106.8(3)
C6 C5 C10 108.9(3)
C19 C5 C10 112.5(3)
C6 C5 C4 111.9(3)
C19 C5 C4 107.9(3)
C10 C5 C4 109.0(3)
O5 C6 C7 121.1(3)
O5 C6 C5 123.3(3)
C7 C6 C5 115.6(3)
O4 C7 C6 108.1(3)
O4 C7 C8 107.2(3)
C6 C7 C8 115.2(3)
C7 C8 C17 109.1(3)
C7 C8 C9 111.8(3)
C17 C8 C9 113.3(3)
C20 C9 C8 111.0(3)
C20 C9 C11 101.6(3)
C8 C9 C11 110.3(3)
C20 C9 C10 113.4(3)
C8 C9 C10 110.4(3)
C11 C9 C10 109.7(3)
C1 C10 C5 111.0(3)
C1 C10 C9 113.5(3)
C5 C10 C9 117.3(3)
C12 C11 C9 105.9(3)
O2 C12 C13 108.8(3)
O2 C12 C11 105.3(3)
C13 C12 C11 116.4(4)
C16 C13 C14 105.9(4)
C16 C13 C12 125.3(4)
C14 C13 C12 128.8(4)
C15 C14 C13 106.8(4)
C14 C15 O1 109.8(4)
O1 C16 C13 111.0(4)
C4 C18 Cl 114.2(3)
O6 C19 C5 109.2(3)
O3 C20 O2 120.3(4)
O3 C20 C9 128.7(3)
O2 C20 C9 111.0(3)
O8 C21 O6 123.1(5)
O8 C21 C22 124.9(6)
O6 C21 C22 111.9(6)
O9 C23 O4 122.9(5)
O9 C23 C24 125.1(5)
O4 C23 C24 112.0(6)

loop_
_geom_bond_atom_site_label_1
_geom_bond_atom_site_label_2
_geom_bond_distance
Cl C18 1.780(4)
O1 C16 1.344(6)
O1 C15 1.384(7)
O2 C20 1.359(4)
O2 C12 1.443(6)
O3 C20 1.196(5)
O4 C23 1.331(6)
O4 C7 1.445(4)
O5 C6 1.216(5)
O6 C21 1.335(7)
O6 C19 1.439(5)
O7 C4 1.417(5)
O8 C21 1.203(7)
O9 C23 1.194(8)
C1 C2 1.527(5)
C1 C10 1.531(4)
C2 C3 1.519(6)
C3 C4 1.538(5)
C4 C18 1.534(8)
C4 C5 1.591(5)
C5 C6 1.522(5)
C5 C19 1.551(6)
C5 C10 1.570(5)
C6 C7 1.514(5)
C7 C8 1.527(5)
C8 C17 1.537(5)
C8 C9 1.548(5)
C9 C20 1.528(6)
C9 C11 1.550(5)
C9 C10 1.574(4)
C11 C12 1.534(6)
C12 C13 1.484(5)
C13 C16 1.358(6)
C13 C14 1.427(6)
C14 C15 1.344(6)
C21 C22 1.493(8)
C23 C24 1.483(7)

loop_
_geom_torsion_atom_site_label_1
_geom_torsion_atom_site_label_2
_geom_torsion_atom_site_label_3
_geom_torsion_atom_site_label_4
_geom_torsion
_geom_torsion_publ_flag
C1 C2 C3 C4 55.8(5) yes
C2 C3 C4 C5 -56.5(5) yes
C3 C4 C5 C10 56.1(4) yes
C4 C5 C10 C1 -57.6(4) yes
C5 C10 C1 C2 57.3(5) yes
C10 C1 C2 C3 -55.0(5) yes
C5 C6 C7 C8 52.5(5) yes
C6 C7 C8 C9 -51.9(5) yes
C7 C8 C9 C10 48.6(5) yes
C8 C9 C10 C5 -49.2(5) yes
C9 C10 C5 C6 47.3(4) yes
C10 C5 C6 C7 -47.3(5) yes

loop_
_cod_related_entry_id
_cod_related_entry_database
_cod_related_entry_code
1 ChemSpider 21186629
